data_7223166
loop_
_publ_author_name
'Liu, Qing-Xiang'
'Liu, Rui'
'Ding, Yue'
'Zhao, Xiao-Jun'
'Zhao, Zhi-Xiang'
'Zhang, Wei'

_publ_section_title
;
 Preparation and structure of NHC Hg(ii) and Ag(i) macrometallocycles
;
_journal_issue 48
_journal_name_full CrystEngComm
_journal_page_first 9380
_journal_paper_doi 10.1039/C5CE01352F
_journal_volume 17
_journal_year 2015
_chemical_formula_sum 'C38 H38 Ag F6 N4 O5 P S'
_chemical_formula_weight 915.62
_chemical_name_systematic
; 
 ? 
;
_space_group_IT_number 148
_symmetry_cell_setting rhombohedral
_symmetry_space_group_name_Hall '-R 3'
_symmetry_space_group_name_H-M 'R -3 :H'
_atom_sites_solution_hydrogens geom
_atom_sites_solution_primary direct
_atom_sites_solution_secondary difmap
_audit_creation_method SHELXL-97
_audit_update_record
;
2014-07-04 deposited with the CCDC.
2015-11-06 downloaded from the CCDC.
;
_cell_angle_alpha 90.00
_cell_angle_beta 90.00
_cell_angle_gamma 120.00
_cell_formula_units_Z 18
_cell_length_a 29.6014(16)
_cell_length_b 29.6014(16)
_cell_length_c 22.500(3)
_cell_measurement_reflns_used 6971
_cell_measurement_temperature 173(2)
_cell_measurement_theta_max 22.86
_cell_measurement_theta_min 2.29
_cell_volume 17074(3)
_computing_cell_refinement 'Bruker SMART'
_computing_data_collection 'Bruker SMART'
_computing_data_reduction 'Bruker SAINT'
_computing_molecular_graphics 'Bruker SHELXTL'
_computing_publication_material 'Bruker SHELXTL'
_computing_structure_refinement 'SHELXL-97 (Sheldrick, 1997)'
_computing_structure_solution 'SHELXS-97 (Sheldrick, 1990)'
_diffrn_ambient_temperature 173(2)
_diffrn_measured_fraction_theta_full 1.000
_diffrn_measured_fraction_theta_max 1.000
_diffrn_measurement_device_type 'CCD area detector'
_diffrn_measurement_method 'phi and omega scans'
_diffrn_radiation_monochromator graphite
_diffrn_radiation_source 'fine-focus sealed tube'
_diffrn_radiation_type MoK\a
_diffrn_radiation_wavelength 0.71073
_diffrn_reflns_av_R_equivalents 0.0441
_diffrn_reflns_av_sigmaI/netI 0.0396
_diffrn_reflns_limit_h_max 32
_diffrn_reflns_limit_h_min -35
_diffrn_reflns_limit_k_max 35
_diffrn_reflns_limit_k_min -31
_diffrn_reflns_limit_l_max 26
_diffrn_reflns_limit_l_min -18
_diffrn_reflns_number 29535
_diffrn_reflns_theta_full 25.01
_diffrn_reflns_theta_max 25.01
_diffrn_reflns_theta_min 1.20
_exptl_absorpt_coefficient_mu 0.708
_exptl_absorpt_correction_T_max 0.8952
_exptl_absorpt_correction_T_min 0.8832
_exptl_absorpt_correction_type multi-scan
_exptl_absorpt_process_details sadabs
_exptl_crystal_colour yellow
_exptl_crystal_density_diffrn 1.603
_exptl_crystal_density_meas ?
_exptl_crystal_density_method 'not measured'
_exptl_crystal_description block
_exptl_crystal_F_000 8388
_exptl_crystal_size_max 0.18
_exptl_crystal_size_mid 0.17
_exptl_crystal_size_min 0.16
_platon_squeeze_details
; 
The unit cell contains 18 DMSO molecules 
which have been treated as a diffuse contribution to 
the overall scattering without specific atom positions by SQUEEZE/PLATON. 
;
_refine_diff_density_max 2.197
_refine_diff_density_min -1.444
_refine_diff_density_rms 0.115
_refine_ls_extinction_method none
_refine_ls_goodness_of_fit_ref 1.065
_refine_ls_hydrogen_treatment constr
_refine_ls_matrix_type full
_refine_ls_number_parameters 482
_refine_ls_number_reflns 6693
_refine_ls_number_restraints 0
_refine_ls_restrained_S_all 1.065
_refine_ls_R_factor_all 0.1483
_refine_ls_R_factor_gt 0.1147
_refine_ls_shift/su_max 0.001
_refine_ls_shift/su_mean 0.000
_refine_ls_structure_factor_coef Fsqd
_refine_ls_weighting_details 'calc w=1/[\s^2^(Fo^2^)+(0.1249P)^2^+341.5208P] where P=(Fo^2^+2Fc^2^)/3'
_refine_ls_weighting_scheme calc
_refine_ls_wR_factor_gt 0.2926
_refine_ls_wR_factor_ref 0.3146
_reflns_number_gt 4292
_reflns_number_total 6693
_reflns_threshold_expression >2sigma(I)
_cod_data_source_file c5ce01352f2.cif
_cod_data_source_block n130608a
_cod_depositor_comments
;
The following automatic conversions were performed:

'_symmetry_cell_setting' value 'Rhombohedral' changed to
'rhombohedral' according to
/usr/data/users/saulius/crontab/automatic-downloads/rss-feeds/RSC/lib/dictionaries/cif_core.dic
dictionary named 'cif_core.dic' version 2.4.2 from 2011-04-26.

'_exptl_crystal_density_meas' value 'none' was changed to '?' - the
value is perceived as not measured.

Automatic conversion script
Id: cif_fix_values 3271 2015-04-21 07:52:19Z andrius 

 Adding full bibliography for 7223161--7223167.cif.
;
_cod_original_cell_volume 17074(2)
_cod_original_sg_symbol_H-M R-3
_cod_database_code 7223166

loop_
_symmetry_equiv_pos_as_xyz
'x, y, z'
'-y, x-y, z'
'-x+y, -x, z'
'x+2/3, y+1/3, z+1/3'
'-y+2/3, x-y+1/3, z+1/3'
'-x+y+2/3, -x+1/3, z+1/3'
'x+1/3, y+2/3, z+2/3'
'-y+1/3, x-y+2/3, z+2/3'
'-x+y+1/3, -x+2/3, z+2/3'
'-x, -y, -z'
'y, -x+y, -z'
'x-y, x, -z'
'-x+2/3, -y+1/3, -z+1/3'
'y+2/3, -x+y+1/3, -z+1/3'
'x-y+2/3, x+1/3, -z+1/3'
'-x+1/3, -y+2/3, -z+2/3'
'y+1/3, -x+y+2/3, -z+2/3'
'x-y+1/3, x+2/3, -z+2/3'

loop_
_atom_site_label
_atom_site_type_symbol
_atom_site_fract_x
_atom_site_fract_y
_atom_site_fract_z
_atom_site_U_iso_or_equiv
_atom_site_adp_type
_atom_site_occupancy
_atom_site_symmetry_multiplicity
_atom_site_calc_flag
_atom_site_refinement_flags
Ag1 Ag 0.77763(3) 1.04879(3) 0.34188(4) 0.0826(4) Uani 1 1 d .
P1 P 1.0000 0.0000 0.5000 0.079(2) Uani 1 6 d S
F1 F 0.9599(4) 0.0047(4) 0.5377(6) 0.188(5) Uani 1 1 d .
P2 P 0.8918(3) 0.0672(3) 0.9989(5) 0.175(4) Uani 0.83 1 d P
F2 F 0.8612(5) 0.0954(5) 0.9991(10) 0.229(10) Uani 0.83 1 d P
F3 F 0.9105(7) 0.0907(7) 1.0606(7) 0.204(7) Uani 0.83 1 d P
F4 F 0.8443(6) 0.0193(6) 1.0296(10) 0.213(8) Uani 0.83 1 d P
F5 F 0.9393(7) 0.1158(7) 0.9631(10) 0.224(8) Uani 0.83 1 d P
F6 F 0.8710(9) 0.0430(7) 0.9248(12) 0.287(12) Uani 0.83 1 d P
F7 F 0.9249(6) 0.0372(6) 1.0057(12) 0.254(10) Uani 0.83 1 d P
O1 O 0.6603(2) 0.9316(2) 0.3990(4) 0.082(2) Uani 1 1 d .
O2 O 0.6859(3) 0.9540(2) 0.2851(4) 0.091(3) Uani 1 1 d .
O3 O 0.5689(3) 0.7552(3) 0.2272(5) 0.119(4) Uani 1 1 d .
O4 O 0.7518(3) 0.9668(3) 0.2022(4) 0.089(2) Uani 1 1 d .
N1 N 0.8279(3) 1.0326(3) 0.4528(5) 0.077(3) Uani 1 1 d .
N2 N 0.7478(3) 1.0103(3) 0.4704(4) 0.066(2) Uani 1 1 d .
N3 N 0.7933(4) 1.0762(3) 0.2063(4) 0.077(2) Uani 1 1 d .
N4 N 0.7478(3) 1.1041(3) 0.2504(4) 0.076(2) Uani 1 1 d .
C1 C 0.8880(5) 1.0153(7) 0.3964(8) 0.128(6) Uani 1 1 d .
H1A H 0.8647 0.9997 0.3623 0.192 Uiso 1 1 calc R
H1B H 0.8823 0.9880 0.4250 0.192 Uiso 1 1 calc R
H1C H 0.9243 1.0328 0.3827 0.192 Uiso 1 1 calc R
C2 C 0.8774(4) 1.0532(6) 0.4247(7) 0.104(4) Uani 1 1 d .
H2A H 0.9048 1.0724 0.4548 0.125 Uiso 1 1 calc R
H2B H 0.8804 1.0787 0.3942 0.125 Uiso 1 1 calc R
C3 C 0.8173(4) 1.0152(3) 0.5117(5) 0.068(3) Uani 1 1 d .
C4 C 0.7666(4) 1.0002(3) 0.5224(5) 0.063(3) Uani 1 1 d .
C5 C 0.7445(5) 0.9822(4) 0.5773(6) 0.084(3) Uani 1 1 d .
H5 H 0.7093 0.9726 0.5847 0.101 Uiso 1 1 calc R
C6 C 0.7743(7) 0.9783(4) 0.6208(8) 0.104(4) Uani 1 1 d .
H6 H 0.7595 0.9651 0.6587 0.125 Uiso 1 1 calc R
C7 C 0.8263(8) 0.9934(5) 0.6102(7) 0.106(5) Uani 1 1 d .
H7 H 0.8463 0.9911 0.6418 0.127 Uiso 1 1 calc R
C8 C 0.8500(5) 1.0117(4) 0.5557(7) 0.087(4) Uani 1 1 d .
H8 H 0.8853 1.0211 0.5482 0.105 Uiso 1 1 calc R
C9 C 0.7851(4) 1.0294(3) 0.4286(6) 0.073(3) Uani 1 1 d .
C10 C 0.6957(3) 1.0030(3) 0.4643(6) 0.076(3) Uani 1 1 d .
H10A H 0.6951 1.0231 0.4294 0.091 Uiso 1 1 calc R
H10B H 0.6876 1.0173 0.4999 0.091 Uiso 1 1 calc R
C11 C 0.6537(4) 0.9466(4) 0.4566(6) 0.084(4) Uani 1 1 d .
H11A H 0.6573 0.9245 0.4871 0.100 Uiso 1 1 calc R
H11B H 0.6187 0.9429 0.4606 0.100 Uiso 1 1 calc R
C12 C 0.6260(4) 0.8820(4) 0.3815(7) 0.085(4) Uani 1 1 d .
C13 C 0.6314(4) 0.8681(3) 0.3239(7) 0.081(4) Uani 1 1 d .
C14 C 0.6666(4) 0.9063(4) 0.2792(6) 0.080(4) Uani 1 1 d .
C15 C 0.6759(4) 0.8866(4) 0.2217(6) 0.084(4) Uani 1 1 d .
C16 C 0.7171(5) 0.9178(4) 0.1839(7) 0.089(4) Uani 1 1 d .
C17 C 0.7226(6) 0.8994(5) 0.1288(7) 0.100(4) Uani 1 1 d .
H17 H 0.7504 0.9209 0.1027 0.121 Uiso 1 1 calc R
C18 C 0.6853(6) 0.8477(5) 0.1132(7) 0.101(5) Uani 1 1 d .
H18 H 0.6884 0.8339 0.0763 0.121 Uiso 1 1 calc R
C19 C 0.6457(6) 0.8178(5) 0.1498(8) 0.101(5) Uani 1 1 d .
H19 H 0.6204 0.7839 0.1367 0.122 Uiso 1 1 calc R
C20 C 0.6395(5) 0.8338(5) 0.2058(7) 0.096(5) Uani 1 1 d .
C21 C 0.5991(4) 0.7980(4) 0.2451(8) 0.099(5) Uani 1 1 d .
C22 C 0.5975(4) 0.8157(4) 0.3062(7) 0.095(5) Uani 1 1 d .
C23 C 0.5598(5) 0.7796(4) 0.3460(8) 0.105(5) Uani 1 1 d .
H23 H 0.5378 0.7444 0.3342 0.126 Uiso 1 1 calc R
C24 C 0.5549(4) 0.7953(4) 0.4015(8) 0.097(5) Uani 1 1 d .
H24 H 0.5284 0.7712 0.4274 0.116 Uiso 1 1 calc R
C25 C 0.5873(4) 0.8452(4) 0.4205(7) 0.089(4) Uani 1 1 d .
H25 H 0.5839 0.8553 0.4596 0.107 Uiso 1 1 calc R
C26 C 0.7942(5) 0.9997(5) 0.1652(7) 0.098(4) Uani 1 1 d .
H26A H 0.7811 1.0039 0.1263 0.118 Uiso 1 1 calc R
H26B H 0.8165 0.9841 0.1583 0.118 Uiso 1 1 calc R
C27 C 0.8255(5) 1.0521(4) 0.1946(7) 0.097(4) Uani 1 1 d .
H27A H 0.8400 1.0479 0.2325 0.116 Uiso 1 1 calc R
H27B H 0.8551 1.0753 0.1686 0.116 Uiso 1 1 calc R
C28 C 0.7813(4) 1.1013(4) 0.1626(6) 0.076(3) Uani 1 1 d .
C29 C 0.7511(4) 1.1196(4) 0.1904(5) 0.071(3) Uani 1 1 d .
C30 C 0.7334(4) 1.1481(4) 0.1618(6) 0.081(3) Uani 1 1 d .
H30 H 0.7131 1.1604 0.1815 0.098 Uiso 1 1 calc R
C31 C 0.7466(5) 1.1585(4) 0.1019(6) 0.085(3) Uani 1 1 d .
H31 H 0.7344 1.1774 0.0792 0.102 Uiso 1 1 calc R
C32 C 0.7773(5) 1.1412(5) 0.0753(6) 0.092(4) Uani 1 1 d .
H32 H 0.7869 1.1502 0.0349 0.110 Uiso 1 1 calc R
C33 C 0.7948(5) 1.1120(5) 0.1034(6) 0.088(3) Uani 1 1 d .
H33 H 0.8149 1.0997 0.0835 0.106 Uiso 1 1 calc R
C34 C 0.7731(5) 1.0771(3) 0.2602(5) 0.077(3) Uani 1 1 d .
C35 C 0.7163(5) 1.1117(4) 0.2970(5) 0.078(3) Uani 1 1 d .
H35A H 0.7137 1.1429 0.2872 0.093 Uiso 1 1 calc R
H35B H 0.7342 1.1179 0.3358 0.093 Uiso 1 1 calc R
C36 C 0.6619(5) 1.0647(4) 0.3020(6) 0.093(4) Uani 1 1 d .
H36A H 0.6437 1.0591 0.2639 0.139 Uiso 1 1 calc R
H36B H 0.6425 1.0710 0.3331 0.139 Uiso 1 1 calc R
H36C H 0.6643 1.0338 0.3121 0.139 Uiso 1 1 calc R

loop_
_atom_site_aniso_label
_atom_site_aniso_U_11
_atom_site_aniso_U_22
_atom_site_aniso_U_33
_atom_site_aniso_U_23
_atom_site_aniso_U_13
_atom_site_aniso_U_12
Ag1 0.0799(6) 0.0427(4) 0.1054(8) 0.0104(4) -0.0078(5) 0.0159(4)
P1 0.062(2) 0.062(2) 0.114(6) 0.000 0.000 0.0309(12)
F1 0.159(9) 0.136(8) 0.269(14) -0.026(9) 0.090(9) 0.074(7)
P2 0.119(5) 0.102(4) 0.312(12) -0.034(6) 0.022(6) 0.060(4)
F2 0.107(8) 0.117(9) 0.43(3) -0.109(13) 0.064(12) 0.031(7)
F3 0.245(18) 0.214(16) 0.173(13) -0.089(12) -0.031(12) 0.129(14)
F4 0.136(11) 0.158(13) 0.35(2) 0.010(14) 0.005(13) 0.078(11)
F5 0.163(13) 0.180(14) 0.34(2) -0.007(15) 0.051(14) 0.094(12)
F6 0.32(3) 0.153(14) 0.38(3) -0.098(17) 0.04(2) 0.116(16)
F7 0.162(13) 0.156(12) 0.49(3) -0.048(16) 0.032(17) 0.110(11)
O1 0.052(4) 0.036(3) 0.155(8) -0.018(4) -0.018(4) 0.020(3)
O2 0.062(4) 0.046(4) 0.170(8) -0.028(4) -0.016(5) 0.031(3)
O3 0.091(6) 0.061(5) 0.222(11) -0.063(6) -0.052(6) 0.050(5)
O4 0.088(5) 0.058(4) 0.128(7) -0.015(4) -0.012(5) 0.041(4)
N1 0.036(4) 0.049(4) 0.123(8) 0.005(5) -0.005(4) 0.004(3)
N2 0.055(5) 0.026(3) 0.104(7) 0.003(4) -0.002(4) 0.011(3)
N3 0.080(6) 0.050(5) 0.093(7) 0.002(5) 0.005(5) 0.027(4)
N4 0.081(6) 0.045(4) 0.088(7) -0.001(4) 0.006(5) 0.022(4)
C1 0.053(7) 0.140(14) 0.163(15) -0.022(12) -0.007(8) 0.028(8)
C2 0.047(6) 0.113(10) 0.121(11) 0.001(9) -0.013(6) 0.016(7)
C3 0.077(7) 0.039(5) 0.088(8) -0.012(5) -0.017(6) 0.027(5)
C4 0.058(6) 0.023(4) 0.095(8) 0.001(4) 0.006(5) 0.012(4)
C5 0.100(9) 0.040(5) 0.107(10) -0.021(6) -0.019(8) 0.030(6)
C6 0.115(11) 0.042(6) 0.132(13) -0.013(7) -0.012(10) 0.022(7)
C7 0.186(17) 0.055(7) 0.091(10) -0.029(7) -0.064(11) 0.071(9)
C8 0.085(8) 0.047(6) 0.130(12) -0.032(7) -0.039(8) 0.033(6)
C9 0.046(5) 0.034(4) 0.123(9) 0.007(5) -0.014(6) 0.007(4)
C10 0.039(5) 0.036(4) 0.148(10) 0.000(5) -0.006(5) 0.014(4)
C11 0.048(5) 0.038(5) 0.158(12) -0.015(6) -0.024(6) 0.017(4)
C12 0.049(5) 0.043(5) 0.175(13) -0.030(7) -0.043(7) 0.033(5)
C13 0.050(5) 0.033(5) 0.171(12) -0.015(6) -0.031(7) 0.029(4)
C14 0.051(5) 0.051(6) 0.154(11) -0.038(6) -0.035(6) 0.038(5)
C15 0.066(7) 0.045(5) 0.151(11) -0.024(7) -0.042(7) 0.037(5)
C16 0.098(9) 0.051(6) 0.142(11) -0.034(7) -0.052(8) 0.056(7)
C17 0.133(11) 0.067(7) 0.129(11) -0.011(7) -0.041(9) 0.070(8)
C18 0.129(12) 0.067(8) 0.139(12) -0.033(8) -0.052(10) 0.074(8)
C19 0.091(9) 0.049(6) 0.174(15) -0.018(8) -0.042(9) 0.042(7)
C20 0.094(9) 0.072(7) 0.162(13) -0.055(8) -0.066(9) 0.072(8)
C21 0.050(6) 0.037(5) 0.216(16) -0.022(8) -0.033(8) 0.027(5)
C22 0.060(6) 0.048(6) 0.198(14) -0.044(8) -0.052(8) 0.044(6)
C23 0.064(7) 0.035(5) 0.219(18) -0.006(8) -0.042(9) 0.027(5)
C24 0.063(7) 0.039(5) 0.187(15) -0.017(7) -0.035(8) 0.025(5)
C25 0.046(5) 0.040(5) 0.175(13) 0.002(6) -0.025(7) 0.017(4)
C26 0.089(9) 0.067(7) 0.144(12) -0.033(8) -0.013(8) 0.043(7)
C27 0.096(9) 0.065(7) 0.130(11) -0.021(7) -0.001(8) 0.041(7)
C28 0.074(7) 0.046(5) 0.099(9) -0.009(5) 0.006(6) 0.025(5)
C29 0.078(7) 0.041(5) 0.085(8) 0.006(5) 0.005(6) 0.023(5)
C30 0.076(7) 0.051(6) 0.097(9) 0.001(6) 0.004(6) 0.017(5)
C31 0.081(8) 0.067(7) 0.089(9) 0.008(6) -0.001(6) 0.024(6)
C32 0.084(8) 0.074(8) 0.088(9) -0.003(6) 0.011(7) 0.017(7)
C33 0.085(8) 0.080(8) 0.088(9) -0.007(7) 0.014(7) 0.033(7)
C34 0.098(8) 0.036(5) 0.089(8) -0.003(5) 0.007(6) 0.028(5)
C35 0.103(8) 0.046(5) 0.074(7) 0.001(5) 0.016(6) 0.030(5)
C36 0.106(9) 0.059(6) 0.105(9) 0.001(6) 0.026(7) 0.035(6)

loop_
_atom_type_symbol
_atom_type_description
_atom_type_scat_dispersion_real
_atom_type_scat_dispersion_imag
_atom_type_scat_source
C C 0.0033 0.0016 'International Tables Vol C Tables 4.2.6.8 and 6.1.1.4'
H H 0.0000 0.0000 'International Tables Vol C Tables 4.2.6.8 and 6.1.1.4'
N N 0.0061 0.0033 'International Tables Vol C Tables 4.2.6.8 and 6.1.1.4'
O O 0.0106 0.0060 'International Tables Vol C Tables 4.2.6.8 and 6.1.1.4'
Ag Ag -0.8971 1.1015 'International Tables Vol C Tables 4.2.6.8 and 6.1.1.4'
P P 0.1023 0.0942 'International Tables Vol C Tables 4.2.6.8 and 6.1.1.4'
F F 0.0171 0.0103 'International Tables Vol C Tables 4.2.6.8 and 6.1.1.4'
S S 0.1246 0.1234 'International Tables Vol C Tables 4.2.6.8 and 6.1.1.4'

loop_
_geom_angle_atom_site_label_1
_geom_angle_atom_site_label_2
_geom_angle_atom_site_label_3
_geom_angle
_geom_angle_site_symmetry_1
_geom_angle_site_symmetry_3
C34 Ag1 C9 172.9(4) . .
F1 P1 F1 179.996(3) 12_546 3_765
F1 P1 F1 91.9(8) 12_546 10_756
F1 P1 F1 88.1(8) 3_765 10_756
F1 P1 F1 88.1(8) 12_546 .
F1 P1 F1 91.9(8) 3_765 .
F1 P1 F1 179.996(2) 10_756 .
F1 P1 F1 88.1(8) 12_546 2_645
F1 P1 F1 91.9(8) 3_765 2_645
F1 P1 F1 88.1(8) 10_756 2_645
F1 P1 F1 91.9(8) . 2_645
F1 P1 F1 91.9(8) 12_546 11_666
F1 P1 F1 88.1(8) 3_765 11_666
F1 P1 F1 91.9(8) 10_756 11_666
F1 P1 F1 88.1(8) . 11_666
F1 P1 F1 179.996(3) 2_645 11_666
F2 P2 F3 85.8(10) . .
F2 P2 F4 89.1(9) . .
F3 P2 F4 88.2(12) . .
F2 P2 F7 174.4(15) . .
F3 P2 F7 89.0(12) . .
F4 P2 F7 88.7(9) . .
F2 P2 F5 90.2(9) . .
F3 P2 F5 95.2(11) . .
F4 P2 F5 176.5(14) . .
F7 P2 F5 92.3(10) . .
F2 P2 F6 92.5(12) . .
F3 P2 F6 176.9(11) . .
F4 P2 F6 94.3(11) . .
F7 P2 F6 92.8(11) . .
F5 P2 F6 82.3(12) . .
C12 O1 C11 117.2(10) . .
C16 O4 C26 119.7(11) . .
C9 N1 C3 109.1(9) . .
C9 N1 C2 125.8(11) . .
C3 N1 C2 124.9(10) . .
C9 N2 C4 110.3(8) . .
C9 N2 C10 125.9(9) . .
C4 N2 C10 123.8(9) . .
C34 N3 C28 112.9(9) . .
C34 N3 C27 124.7(10) . .
C28 N3 C27 122.4(10) . .
C34 N4 C29 112.2(9) . .
C34 N4 C35 122.9(10) . .
C29 N4 C35 124.6(9) . .
C2 C1 H1A 109.5 . .
C2 C1 H1B 109.5 . .
H1A C1 H1B 109.5 . .
C2 C1 H1C 109.5 . .
H1A C1 H1C 109.5 . .
H1B C1 H1C 109.5 . .
N1 C2 C1 116.1(12) . .
N1 C2 H2A 108.3 . .
C1 C2 H2A 108.3 . .
N1 C2 H2B 108.3 . .
C1 C2 H2B 108.3 . .
H2A C2 H2B 107.4 . .
C4 C3 N1 107.3(9) . .
C4 C3 C8 122.3(12) . .
N1 C3 C8 130.4(11) . .
C3 C4 C5 121.3(11) . .
C3 C4 N2 106.0(9) . .
C5 C4 N2 132.6(10) . .
C6 C5 C4 118.6(14) . .
C6 C5 H5 120.7 . .
C4 C5 H5 120.7 . .
C5 C6 C7 120.6(15) . .
C5 C6 H6 119.7 . .
C7 C6 H6 119.7 . .
C8 C7 C6 122.8(13) . .
C8 C7 H7 118.6 . .
C6 C7 H7 118.6 . .
C7 C8 C3 114.4(13) . .
C7 C8 H8 122.8 . .
C3 C8 H8 122.8 . .
N1 C9 N2 107.3(10) . .
N1 C9 Ag1 126.2(9) . .
N2 C9 Ag1 126.5(7) . .
N2 C10 C11 113.7(7) . .
N2 C10 H10A 108.8 . .
C11 C10 H10A 108.8 . .
N2 C10 H10B 108.8 . .
C11 C10 H10B 108.8 . .
H10A C10 H10B 107.7 . .
O1 C11 C10 106.5(10) . .
O1 C11 H11A 110.4 . .
C10 C11 H11A 110.4 . .
O1 C11 H11B 110.4 . .
C10 C11 H11B 110.4 . .
H11A C11 H11B 108.6 . .
O1 C12 C13 117.0(12) . .
O1 C12 C25 122.0(13) . .
C13 C12 C25 121.0(10) . .
C12 C13 C22 117.5(12) . .
C12 C13 C14 123.1(9) . .
C22 C13 C14 119.1(13) . .
O2 C14 C13 123.1(11) . .
O2 C14 C15 117.7(12) . .
C13 C14 C15 119.0(9) . .
C16 C15 C20 120.2(13) . .
C16 C15 C14 122.7(9) . .
C20 C15 C14 117.1(13) . .
O4 C16 C15 117.8(12) . .
O4 C16 C17 121.0(14) . .
C15 C16 C17 121.2(11) . .
C16 C17 C18 117.7(15) . .
C16 C17 H17 121.2 . .
C18 C17 H17 121.2 . .
C19 C18 C17 120.9(15) . .
C19 C18 H18 119.6 . .
C17 C18 H18 119.6 . .
C18 C19 C20 123.5(13) . .
C18 C19 H19 118.3 . .
C20 C19 H19 118.3 . .
C19 C20 C15 116.4(15) . .
C19 C20 C21 120.5(12) . .
C15 C20 C21 123.1(13) . .
O3 C21 C20 118.6(15) . .
O3 C21 C22 123.2(14) . .
C20 C21 C22 118.1(10) . .
C23 C22 C13 120.5(14) . .
C23 C22 C21 118.3(11) . .
C13 C22 C21 121.1(14) . .
C24 C23 C22 120.1(11) . .
C24 C23 H23 120.0 . .
C22 C23 H23 120.0 . .
C23 C24 C25 121.2(14) . .
C23 C24 H24 119.4 . .
C25 C24 H24 119.4 . .
C24 C25 C12 119.8(14) . .
C24 C25 H25 120.1 . .
C12 C25 H25 120.1 . .
O4 C26 C27 109.3(11) . .
O4 C26 H26A 109.8 . .
C27 C26 H26A 109.8 . .
O4 C26 H26B 109.8 . .
C27 C26 H26B 109.8 . .
H26A C26 H26B 108.3 . .
N3 C27 C26 111.3(10) . .
N3 C27 H27A 109.4 . .
C26 C27 H27A 109.4 . .
N3 C27 H27B 109.4 . .
C26 C27 H27B 109.4 . .
H27A C27 H27B 108.0 . .
C33 C28 N3 133.4(11) . .
C33 C28 C29 120.5(11) . .
N3 C28 C29 106.0(10) . .
C30 C29 C28 123.2(11) . .
C30 C29 N4 132.0(11) . .
C28 C29 N4 104.7(10) . .
C29 C30 C31 116.2(12) . .
C29 C30 H30 121.9 . .
C31 C30 H30 121.9 . .
C32 C31 C30 120.0(12) . .
C32 C31 H31 120.0 . .
C30 C31 H31 120.0 . .
C33 C32 C31 124.1(13) . .
C33 C32 H32 117.9 . .
C31 C32 H32 117.9 . .
C32 C33 C28 115.8(12) . .
C32 C33 H33 122.1 . .
C28 C33 H33 122.1 . .
N3 C34 N4 104.2(10) . .
N3 C34 Ag1 132.2(8) . .
N4 C34 Ag1 123.6(8) . .
N4 C35 C36 111.8(8) . .
N4 C35 H35A 109.3 . .
C36 C35 H35A 109.3 . .
N4 C35 H35B 109.3 . .
C36 C35 H35B 109.3 . .
H35A C35 H35B 107.9 . .
C35 C36 H36A 109.5 . .
C35 C36 H36B 109.5 . .
H36A C36 H36B 109.5 . .
C35 C36 H36C 109.5 . .
H36A C36 H36C 109.5 . .
H36B C36 H36C 109.5 . .

loop_
_geom_bond_atom_site_label_1
_geom_bond_atom_site_label_2
_geom_bond_distance
_geom_bond_site_symmetry_2
Ag1 C34 2.052(12) .
Ag1 C9 2.077(12) .
P1 F1 1.521(9) 12_546
P1 F1 1.521(9) 3_765
P1 F1 1.521(9) 10_756
P1 F1 1.521(9) .
P1 F1 1.521(9) 2_645
P1 F1 1.521(9) 11_666
P2 F2 1.508(16) .
P2 F3 1.527(16) .
P2 F4 1.572(18) .
P2 F7 1.625(15) .
P2 F5 1.636(19) .
P2 F6 1.80(3) .
O1 C12 1.359(11) .
O1 C11 1.416(14) .
O2 C14 1.238(11) .
O3 C21 1.197(12) .
O4 C16 1.355(13) .
O4 C26 1.413(16) .
N1 C9 1.337(12) .
N1 C3 1.400(14) .
N1 C2 1.423(15) .
N2 C9 1.342(14) .
N2 C4 1.391(13) .
N2 C10 1.452(12) .
N3 C34 1.358(14) .
N3 C28 1.382(14) .
N3 C27 1.471(14) .
N4 C34 1.358(14) .
N4 C29 1.412(14) .
N4 C35 1.494(14) .
C1 C2 1.45(2) .
C1 H1A 0.9800 .
C1 H1B 0.9800 .
C1 H1C 0.9800 .
C2 H2A 0.9900 .
C2 H2B 0.9900 .
C3 C4 1.357(14) .
C3 C8 1.426(16) .
C4 C5 1.372(16) .
C5 C6 1.360(19) .
C5 H5 0.9500 .
C6 C7 1.39(2) .
C6 H6 0.9500 .
C7 C8 1.38(2) .
C7 H7 0.9500 .
C8 H8 0.9500 .
C10 C11 1.512(12) .
C10 H10A 0.9900 .
C10 H10B 0.9900 .
C11 H11A 0.9900 .
C11 H11B 0.9900 .
C12 C13 1.394(18) .
C12 C25 1.423(18) .
C13 C22 1.420(13) .
C13 C14 1.481(17) .
C14 C15 1.499(18) .
C15 C16 1.393(18) .
C15 C20 1.431(15) .
C16 C17 1.396(19) .
C17 C18 1.412(18) .
C17 H17 0.9500 .
C18 C19 1.34(2) .
C18 H18 0.9500 .
C19 C20 1.39(2) .
C19 H19 0.9500 .
C20 C21 1.44(2) .
C21 C22 1.48(2) .
C22 C23 1.41(2) .
C23 C24 1.36(2) .
C23 H23 0.9500 .
C24 C25 1.366(15) .
C24 H24 0.9500 .
C25 H25 0.9500 .
C26 C27 1.503(15) .
C26 H26A 0.9900 .
C26 H26B 0.9900 .
C27 H27A 0.9900 .
C27 H27B 0.9900 .
C28 C33 1.381(16) .
C28 C29 1.403(15) .
C29 C30 1.360(15) .
C30 C31 1.394(16) .
C30 H30 0.9500 .
C31 C32 1.384(17) .
C31 H31 0.9500 .
C32 C33 1.364(18) .
C32 H32 0.9500 .
C33 H33 0.9500 .
C35 C36 1.517(15) .
C35 H35A 0.9900 .
C35 H35B 0.9900 .
C36 H36A 0.9800 .
C36 H36B 0.9800 .
C36 H36C 0.9800 .

loop_
_geom_torsion_atom_site_label_1
_geom_torsion_atom_site_label_2
_geom_torsion_atom_site_label_3
_geom_torsion_atom_site_label_4
_geom_torsion
C9 N1 C2 C1 -95.6(16)
C3 N1 C2 C1 88.2(16)
C9 N1 C3 C4 1.3(10)
C2 N1 C3 C4 178.1(11)
C9 N1 C3 C8 -179.4(9)
C2 N1 C3 C8 -2.6(17)
N1 C3 C4 C5 -178.6(8)
C8 C3 C4 C5 2.0(14)
N1 C3 C4 N2 -1.9(9)
C8 C3 C4 N2 178.8(8)
C9 N2 C4 C3 1.8(10)
C10 N2 C4 C3 -175.9(7)
C9 N2 C4 C5 178.1(9)
C10 N2 C4 C5 0.4(14)
C3 C4 C5 C6 -1.6(14)
N2 C4 C5 C6 -177.4(9)
C4 C5 C6 C7 1.4(16)
C5 C6 C7 C8 -1.6(17)
C6 C7 C8 C3 1.8(15)
C4 C3 C8 C7 -2.0(13)
N1 C3 C8 C7 178.8(9)
C3 N1 C9 N2 -0.2(11)
C2 N1 C9 N2 -176.9(11)
C3 N1 C9 Ag1 -179.0(7)
C2 N1 C9 Ag1 4.2(16)
C4 N2 C9 N1 -1.0(10)
C10 N2 C9 N1 176.6(8)
C4 N2 C9 Ag1 177.8(6)
C10 N2 C9 Ag1 -4.5(13)
C34 Ag1 C9 N1 -91(4)
C34 Ag1 C9 N2 90(4)
C9 N2 C10 C11 105.5(12)
C4 N2 C10 C11 -77.1(13)
C12 O1 C11 C10 -179.1(7)
N2 C10 C11 O1 -71.2(12)
C11 O1 C12 C13 177.5(8)
C11 O1 C12 C25 -4.3(12)
O1 C12 C13 C22 177.0(7)
C25 C12 C13 C22 -1.3(13)
O1 C12 C13 C14 -9.3(13)
C25 C12 C13 C14 172.4(8)
C12 C13 C14 O2 -14.9(14)
C22 C13 C14 O2 158.7(9)
C12 C13 C14 C15 170.7(8)
C22 C13 C14 C15 -15.7(12)
O2 C14 C15 C16 21.3(14)
C13 C14 C15 C16 -164.0(9)
O2 C14 C15 C20 -157.3(9)
C13 C14 C15 C20 17.4(13)
C26 O4 C16 C15 -180.0(10)
C26 O4 C16 C17 -0.1(15)
C20 C15 C16 O4 -177.1(8)
C14 C15 C16 O4 4.3(15)
C20 C15 C16 C17 3.0(15)
C14 C15 C16 C17 -175.5(9)
O4 C16 C17 C18 179.1(9)
C15 C16 C17 C18 -1.1(16)
C16 C17 C18 C19 1.2(17)
C17 C18 C19 C20 -3.3(18)
C18 C19 C20 C15 5.0(16)
C18 C19 C20 C21 -173.7(11)
C16 C15 C20 C19 -4.8(14)
C14 C15 C20 C19 173.8(9)
C16 C15 C20 C21 173.9(9)
C14 C15 C20 C21 -7.5(14)
C19 C20 C21 O3 -4.7(15)
C15 C20 C21 O3 176.7(9)
C19 C20 C21 C22 174.4(9)
C15 C20 C21 C22 -4.2(14)
C12 C13 C22 C23 0.4(13)
C14 C13 C22 C23 -173.6(8)
C12 C13 C22 C21 177.7(8)
C14 C13 C22 C21 3.7(13)
O3 C21 C22 C23 2.7(15)
C20 C21 C22 C23 -176.4(9)
O3 C21 C22 C13 -174.7(9)
C20 C21 C22 C13 6.3(13)
C13 C22 C23 C24 1.5(15)
C21 C22 C23 C24 -175.9(10)
C22 C23 C24 C25 -2.6(17)
C23 C24 C25 C12 1.7(16)
O1 C12 C25 C24 -177.9(9)
C13 C12 C25 C24 0.3(14)
C16 O4 C26 C27 178.0(10)
C34 N3 C27 C26 101.7(14)
C28 N3 C27 C26 -79.4(14)
O4 C26 C27 N3 -58.7(15)
C34 N3 C28 C33 176.8(12)
C27 N3 C28 C33 -2.3(18)
C34 N3 C28 C29 -0.1(12)
C27 N3 C28 C29 -179.1(9)
C33 C28 C29 C30 0.3(16)
N3 C28 C29 C30 177.6(10)
C33 C28 C29 N4 -176.7(10)
N3 C28 C29 N4 0.7(11)
C34 N4 C29 C30 -177.6(11)
C35 N4 C29 C30 7.9(17)
C34 N4 C29 C28 -1.1(11)
C35 N4 C29 C28 -175.6(9)
C28 C29 C30 C31 0.4(16)
N4 C29 C30 C31 176.4(10)
C29 C30 C31 C32 -1.8(16)
C30 C31 C32 C33 2.8(19)
C31 C32 C33 C28 -2.1(18)
N3 C28 C33 C32 -175.9(11)
C29 C28 C33 C32 0.5(17)
C28 N3 C34 N4 -0.6(12)
C27 N3 C34 N4 178.4(9)
C28 N3 C34 Ag1 -178.7(8)
C27 N3 C34 Ag1 0.3(16)
C29 N4 C34 N3 1.0(11)
C35 N4 C34 N3 175.6(8)
C29 N4 C34 Ag1 179.3(7)
C35 N4 C34 Ag1 -6.1(14)
C9 Ag1 C34 N3 128(3)
C9 Ag1 C34 N4 -49(4)
C34 N4 C35 C36 -82.0(13)
C29 N4 C35 C36 91.9(12)

loop_
_platon_squeeze_void_nr
_platon_squeeze_void_average_x
_platon_squeeze_void_average_y
_platon_squeeze_void_average_z
_platon_squeeze_void_volume
_platon_squeeze_void_count_electrons
1 0.000 0.000 0.000 884.8 247.1
2 0.333 0.667 0.667 886.7 246.9
3 0.667 0.333 0.333 886.7 246.9
